data_4306789
loop_
_publ_author_name
'Natcharee Kongprakaiwoot'
'Bruce C. Noll'
'Seth N. Brown'

_publ_section_title
;
Tetradentate Bis(hydroxamate) and Hydroxamate-Diketonate Ligands and Their
Titanium(IV) Complexes
;
_journal_name_full 'Inorganic Chemistry'
_journal_page_first 11902
_journal_page_last 11909
_journal_paper_doi 10.1021/ic8016479
_journal_volume 47
_journal_year 2008
_chemical_formula_moiety 'C31 H31 N O7 Ti'
_chemical_formula_sum 'C31 H31 N O7 Ti'
_chemical_formula_weight 577.47
_chemical_name_common (Hob)Ti(OCH2CMe2CO2)
_chemical_name_systematic
;
 (Biphenyl-2'-(4''-p-tolyl-2'',4''-butanedionato)-2-(N-methylacetohydroxamato))
(2,2-dimethyl-3-oxypropionato)titanium(IV)
;
_space_group_IT_number 14
_symmetry_cell_setting monoclinic
_symmetry_space_group_name_Hall '-P 2ybc'
_symmetry_space_group_name_H-M 'P 1 21/c 1'
_atom_sites_solution_hydrogens difmap
_atom_sites_solution_primary direct
_atom_sites_solution_secondary none
_audit_creation_method SHELXL-97
_cell_angle_alpha 90.00
_cell_angle_beta 95.254(2)
_cell_angle_gamma 90.00
_cell_formula_units_Z 4
_cell_length_a 14.5051(6)
_cell_length_b 11.2042(4)
_cell_length_c 16.9288(6)
_cell_measurement_reflns_used 9879
_cell_measurement_temperature 100(2)
_cell_measurement_theta_max 31.51
_cell_measurement_theta_min 2.54
_cell_volume 2739.68(18)
_computing_cell_refinement 'APEX2/SAINT (Bruker, 2004)'
_computing_data_collection 'APEX2 (Bruker, 2004)'
_computing_data_reduction 'SAINT/XPREP (Bruker, 2004; Sheldrick, 2003)'
_computing_molecular_graphics 'XP (Sheldrick, 1998)'
_computing_publication_material 'XCIF (Sheldrick, 2001)'
_computing_structure_refinement 'XL (Sheldrick, 2001)'
_computing_structure_solution 'XS (Sheldrick, 2001)'
_diffrn_ambient_temperature 100(2)
_diffrn_detector_area_resol_mean 8.33
_diffrn_measured_fraction_theta_full 1.000
_diffrn_measured_fraction_theta_max 1.000
_diffrn_measurement_device_type 'Bruker APEX-II CCD'
_diffrn_measurement_method '\f and \w scans'
_diffrn_radiation_monochromator graphite
_diffrn_radiation_source 'fine-focus sealed tube'
_diffrn_radiation_type MoK\a
_diffrn_radiation_wavelength 0.71073
_diffrn_reflns_av_R_equivalents 0.0271
_diffrn_reflns_av_sigmaI/netI 0.0140
_diffrn_reflns_limit_h_max 21
_diffrn_reflns_limit_h_min -21
_diffrn_reflns_limit_k_max 16
_diffrn_reflns_limit_k_min -16
_diffrn_reflns_limit_l_max 24
_diffrn_reflns_limit_l_min -24
_diffrn_reflns_number 88006
_diffrn_reflns_theta_full 31.58
_diffrn_reflns_theta_max 31.58
_diffrn_reflns_theta_min 1.41
_exptl_absorpt_coefficient_mu 0.363
_exptl_absorpt_correction_T_max 0.9337
_exptl_absorpt_correction_T_min 0.8724
_exptl_absorpt_correction_type multi-scan
_exptl_absorpt_process_details
;
 Blessing, R. H. (1995) Acta Cryst. A51, 33-38.

Sheldrick, G. M. (2004) SADABS, University of G\"ottingen, Germany.
;
_exptl_crystal_colour yellow
_exptl_crystal_density_diffrn 1.400
_exptl_crystal_density_meas 0
_exptl_crystal_density_method 'not measured'
_exptl_crystal_description parallelpiped
_exptl_crystal_F_000 1208
_exptl_crystal_recrystallization_method
;
 Crystals were grown by allowing a solution of the compound in 1:2
CH2Cl2:hexanes to stand at 10 deg C overnight.
;
_exptl_crystal_size_max 0.39
_exptl_crystal_size_mid 0.21
_exptl_crystal_size_min 0.19
_refine_diff_density_max 0.736
_refine_diff_density_min -0.255
_refine_diff_density_rms 0.093
_refine_ls_extinction_method none
_refine_ls_goodness_of_fit_ref 1.045
_refine_ls_hydrogen_treatment refall
_refine_ls_matrix_type full
_refine_ls_number_parameters 485
_refine_ls_number_reflns 9179
_refine_ls_number_restraints 0
_refine_ls_restrained_S_all 1.045
_refine_ls_R_factor_all 0.0410
_refine_ls_R_factor_gt 0.0340
_refine_ls_shift/su_max 0.000
_refine_ls_shift/su_mean 0.000
_refine_ls_structure_factor_coef Fsqd
_refine_ls_weighting_details 'calc w=1/[\s^2^(Fo^2^)+(0.0632P)^2^+1.2739P] where P=(Fo^2^+2Fc^2^)/3'
_refine_ls_weighting_scheme calc
_refine_ls_wR_factor_gt 0.0965
_refine_ls_wR_factor_ref 0.1065
_reflns_number_gt 8043
_reflns_number_total 9179
_reflns_threshold_expression >2sigma(I)
_cod_data_source_file ic8016479_si_001_3.cif
_cod_data_source_block mixpiv
_cod_depositor_comments
;
The following automatic conversions were performed:
'_symmetry_cell_setting' value 'Monoclinic' changed to 'monoclinic'
according to '/home/saulius/struct/CIF-dictionaries/cif_core.dic'
dictionary named 'cif_core.dic' version 2.4.1 from 2010-06-29.

Automatic conversion script
Id: cif_fix_enum 1527 2010-12-29 10:47:43Z saulius 
;
_cod_database_code 4306789

loop_
_symmetry_equiv_pos_as_xyz
'x, y, z'
'-x, y+1/2, -z+1/2'
'-x, -y, -z'
'x, -y-1/2, z-1/2'

loop_
_atom_site_label
_atom_site_type_symbol
_atom_site_fract_x
_atom_site_fract_y
_atom_site_fract_z
_atom_site_U_iso_or_equiv
_atom_site_adp_type
_atom_site_occupancy
_atom_site_symmetry_multiplicity
_atom_site_calc_flag
_atom_site_refinement_flags
_atom_site_disorder_assembly
_atom_site_disorder_group
Ti Ti 0.235661(12) 0.517428(17) 0.073555(11) 0.01224(6) Uani 1 1 d . . .
O1 O 0.29809(5) 0.37221(7) 0.03192(5) 0.01476(14) Uani 1 1 d . . .
O2 O 0.33361(5) 0.60265(7) 0.02317(5) 0.01610(15) Uani 1 1 d . . .
O3 O 0.15718(5) 0.50597(7) -0.03370(5) 0.01403(14) Uani 1 1 d . . .
O4 O 0.13370(5) 0.41584(7) 0.09682(4) 0.01497(14) Uani 1 1 d . . .
O5 O 0.17697(5) 0.66832(7) 0.09144(5) 0.01515(15) Uani 1 1 d . . .
O6 O 0.27897(6) 0.51281(7) 0.17595(5) 0.01528(15) Uani 1 1 d . . .
O7 O 0.10908(6) 0.81345(8) 0.15202(6) 0.02083(17) Uani 1 1 d . . .
N N 0.08069(6) 0.37343(8) 0.03161(6) 0.01441(16) Uani 1 1 d . . .
C1 C 0.34992(7) 0.23975(10) -0.06397(7) 0.01539(18) Uani 1 1 d . . .
C2 C 0.33967(7) 0.36403(9) -0.03103(6) 0.01342(18) Uani 1 1 d . . .
C3 C 0.37902(8) 0.46065(10) -0.06787(7) 0.01589(19) Uani 1 1 d . . .
C4 C 0.37854(7) 0.57567(10) -0.03642(6) 0.01410(18) Uani 1 1 d . . .
C5 C 0.04710(7) 0.38479(10) -0.11306(6) 0.01502(18) Uani 1 1 d . . .
C6 C 0.09703(7) 0.42307(9) -0.03623(6) 0.01317(17) Uani 1 1 d . . .
C7 C 0.01561(8) 0.28120(11) 0.04940(8) 0.0197(2) Uani 1 1 d . . .
C11 C 0.18389(7) 0.17923(9) -0.11051(6) 0.01349(18) Uani 1 1 d . . .
C12 C 0.26561(7) 0.16126(9) -0.06074(6) 0.01385(18) Uani 1 1 d . . .
C13 C 0.26913(8) 0.06612(10) -0.00677(7) 0.0181(2) Uani 1 1 d . . .
C14 C 0.19554(10) -0.01088(11) -0.00228(8) 0.0223(2) Uani 1 1 d . . .
C15 C 0.11493(9) 0.00789(11) -0.05070(8) 0.0220(2) Uani 1 1 d . . .
C16 C 0.10897(8) 0.10219(10) -0.10417(7) 0.0176(2) Uani 1 1 d . . .
C21 C 0.17523(7) 0.27044(9) -0.17508(6) 0.01355(17) Uani 1 1 d . . .
C22 C 0.11107(7) 0.36481(10) -0.17741(6) 0.01400(18) Uani 1 1 d . . .
C23 C 0.10298(8) 0.43990(10) -0.24320(7) 0.0181(2) Uani 1 1 d . . .
C24 C 0.15521(9) 0.42204(11) -0.30657(7) 0.0207(2) Uani 1 1 d . . .
C25 C 0.21696(9) 0.32781(11) -0.30548(7) 0.0200(2) Uani 1 1 d . . .
C26 C 0.22730(8) 0.25359(10) -0.23957(7) 0.01695(19) Uani 1 1 d . . .
C31 C 0.42858(7) 0.67545(10) -0.07042(6) 0.01450(18) Uani 1 1 d . . .
C32 C 0.40241(8) 0.79244(10) -0.05401(7) 0.0177(2) Uani 1 1 d . . .
C33 C 0.44326(9) 0.88829(11) -0.08908(7) 0.0205(2) Uani 1 1 d . . .
C34 C 0.51139(8) 0.87040(11) -0.14085(7) 0.0203(2) Uani 1 1 d . . .
C35 C 0.53978(8) 0.75434(11) -0.15481(7) 0.0190(2) Uani 1 1 d . . .
C36 C 0.49905(7) 0.65738(10) -0.11996(7) 0.01639(19) Uani 1 1 d . . .
C37 C 0.55100(12) 0.97512(14) -0.18178(10) 0.0313(3) Uani 1 1 d . . .
C41 C 0.16348(7) 0.73038(9) 0.15490(6) 0.01430(18) Uani 1 1 d . . .
C42 C 0.22196(8) 0.69783(10) 0.23172(6) 0.01528(18) Uani 1 1 d . . .
C43 C 0.23636(8) 0.56293(10) 0.24060(6) 0.01689(19) Uani 1 1 d . . .
C44 C 0.17462(11) 0.74084(13) 0.30347(8) 0.0265(3) Uani 1 1 d . . .
C45 C 0.31461(9) 0.76151(12) 0.22744(8) 0.0225(2) Uani 1 1 d . . .
H1A H 0.3680(11) 0.2475(15) -0.1185(10) 0.019(4) Uiso 1 1 d . . .
H1B H 0.4023(12) 0.2011(16) -0.0327(10) 0.025(4) Uiso 1 1 d . . .
H3 H 0.4082(12) 0.4492(16) -0.1139(10) 0.020(4) Uiso 1 1 d . . .
H5A H 0.0110(12) 0.3142(15) -0.1040(10) 0.018(4) Uiso 1 1 d . . .
H5B H 0.0032(12) 0.4475(16) -0.1278(10) 0.019(4) Uiso 1 1 d . . .
H7A H -0.0182(15) 0.307(2) 0.0880(13) 0.042(6) Uiso 1 1 d . . .
H7B H 0.0495(15) 0.216(2) 0.0677(13) 0.041(6) Uiso 1 1 d . . .
H7C H -0.0270(14) 0.2663(18) 0.0063(11) 0.032(5) Uiso 1 1 d . . .
H13 H 0.3223(12) 0.0559(16) 0.0273(10) 0.020(4) Uiso 1 1 d . . .
H14 H 0.2013(13) -0.0757(19) 0.0326(12) 0.034(5) Uiso 1 1 d . . .
H15 H 0.0647(15) -0.042(2) -0.0485(13) 0.041(6) Uiso 1 1 d . . .
H16 H 0.0534(14) 0.1086(18) -0.1355(11) 0.031(5) Uiso 1 1 d . . .
H23 H 0.0634(14) 0.5070(18) -0.2433(12) 0.031(5) Uiso 1 1 d . . .
H24 H 0.1488(14) 0.4767(18) -0.3502(12) 0.032(5) Uiso 1 1 d . . .
H25 H 0.2527(13) 0.3125(17) -0.3511(11) 0.029(5) Uiso 1 1 d . . .
H26 H 0.2713(11) 0.1880(15) -0.2390(10) 0.018(4) Uiso 1 1 d . . .
H32 H 0.3560(13) 0.8046(17) -0.0179(11) 0.026(4) Uiso 1 1 d . . .
H33 H 0.4250(12) 0.9669(16) -0.0807(10) 0.020(4) Uiso 1 1 d . . .
H35 H 0.5823(13) 0.7436(17) -0.1892(10) 0.026(4) Uiso 1 1 d . . .
H36 H 0.5200(11) 0.5793(15) -0.1305(9) 0.017(4) Uiso 1 1 d . . .
H37A H 0.5550(18) 1.040(2) -0.1471(16) 0.060(7) Uiso 1 1 d . . .
H37B H 0.606(2) 0.959(3) -0.2057(17) 0.074(9) Uiso 1 1 d . . .
H37C H 0.507(2) 0.998(2) -0.2179(16) 0.061(8) Uiso 1 1 d . . .
H43A H 0.1762(12) 0.5213(16) 0.2459(10) 0.021(4) Uiso 1 1 d . . .
H43B H 0.2775(12) 0.5459(17) 0.2895(11) 0.024(4) Uiso 1 1 d . . .
H44A H 0.1697(15) 0.825(2) 0.3021(13) 0.040(5) Uiso 1 1 d . . .
H44B H 0.1103(13) 0.7071(18) 0.2978(11) 0.030(5) Uiso 1 1 d . . .
H44C H 0.2102(14) 0.7178(19) 0.3505(12) 0.035(5) Uiso 1 1 d . . .
H45A H 0.3545(14) 0.7481(19) 0.2743(12) 0.037(5) Uiso 1 1 d . . .
H45B H 0.3024(13) 0.8433(19) 0.2239(11) 0.031(5) Uiso 1 1 d . . .
H45C H 0.3439(14) 0.7378(19) 0.1835(12) 0.035(5) Uiso 1 1 d . . .

loop_
_atom_site_aniso_label
_atom_site_aniso_U_11
_atom_site_aniso_U_22
_atom_site_aniso_U_33
_atom_site_aniso_U_23
_atom_site_aniso_U_13
_atom_site_aniso_U_12
Ti 0.01166(9) 0.01295(9) 0.01226(9) -0.00086(6) 0.00185(6) -0.00128(6)
O1 0.0154(3) 0.0136(3) 0.0157(3) -0.0004(3) 0.0035(3) 0.0003(3)
O2 0.0152(3) 0.0157(3) 0.0180(4) -0.0019(3) 0.0050(3) -0.0029(3)
O3 0.0136(3) 0.0145(3) 0.0140(3) -0.0002(3) 0.0016(3) -0.0034(3)
O4 0.0154(3) 0.0163(3) 0.0134(3) -0.0008(3) 0.0023(3) -0.0026(3)
O5 0.0156(3) 0.0151(3) 0.0145(3) -0.0006(3) 0.0003(3) 0.0014(3)
O6 0.0171(3) 0.0150(3) 0.0137(3) -0.0005(3) 0.0012(3) 0.0015(3)
O7 0.0179(4) 0.0165(4) 0.0271(4) -0.0047(3) -0.0030(3) 0.0027(3)
N 0.0126(4) 0.0145(4) 0.0162(4) -0.0003(3) 0.0022(3) -0.0030(3)
C1 0.0133(4) 0.0138(4) 0.0192(5) -0.0026(4) 0.0025(3) 0.0008(3)
C2 0.0108(4) 0.0138(4) 0.0154(4) -0.0013(3) 0.0000(3) 0.0008(3)
C3 0.0164(4) 0.0154(4) 0.0164(4) -0.0011(4) 0.0040(4) -0.0011(4)
C4 0.0118(4) 0.0159(4) 0.0146(4) 0.0009(3) 0.0009(3) -0.0013(3)
C5 0.0115(4) 0.0161(5) 0.0173(4) -0.0031(4) 0.0005(3) 0.0001(3)
C6 0.0116(4) 0.0120(4) 0.0160(4) -0.0015(3) 0.0019(3) 0.0010(3)
C7 0.0176(5) 0.0165(5) 0.0251(5) 0.0033(4) 0.0039(4) -0.0061(4)
C11 0.0148(4) 0.0107(4) 0.0154(4) -0.0009(3) 0.0038(3) -0.0003(3)
C12 0.0150(4) 0.0119(4) 0.0151(4) -0.0016(3) 0.0036(3) 0.0005(3)
C13 0.0243(5) 0.0159(5) 0.0144(4) 0.0008(4) 0.0038(4) 0.0053(4)
C14 0.0333(6) 0.0149(5) 0.0206(5) 0.0032(4) 0.0119(5) 0.0015(4)
C15 0.0250(6) 0.0139(5) 0.0293(6) -0.0010(4) 0.0137(5) -0.0049(4)
C16 0.0161(5) 0.0137(4) 0.0236(5) -0.0022(4) 0.0053(4) -0.0026(4)
C21 0.0138(4) 0.0125(4) 0.0143(4) -0.0012(3) 0.0009(3) -0.0017(3)
C22 0.0136(4) 0.0136(4) 0.0145(4) -0.0025(3) -0.0002(3) -0.0009(3)
C23 0.0210(5) 0.0150(5) 0.0177(5) 0.0002(4) -0.0011(4) 0.0021(4)
C24 0.0273(6) 0.0178(5) 0.0169(5) 0.0017(4) 0.0017(4) 0.0006(4)
C25 0.0246(5) 0.0193(5) 0.0166(5) -0.0004(4) 0.0053(4) -0.0005(4)
C26 0.0184(5) 0.0147(5) 0.0182(5) -0.0012(4) 0.0042(4) -0.0002(4)
C31 0.0128(4) 0.0156(4) 0.0150(4) 0.0016(3) 0.0008(3) -0.0019(3)
C32 0.0172(5) 0.0167(5) 0.0196(5) 0.0006(4) 0.0035(4) -0.0010(4)
C33 0.0214(5) 0.0161(5) 0.0243(5) 0.0023(4) 0.0033(4) -0.0011(4)
C34 0.0187(5) 0.0198(5) 0.0225(5) 0.0057(4) 0.0021(4) -0.0034(4)
C35 0.0142(4) 0.0233(5) 0.0197(5) 0.0028(4) 0.0034(4) -0.0019(4)
C36 0.0135(4) 0.0188(5) 0.0168(5) 0.0012(4) 0.0015(3) -0.0006(4)
C37 0.0322(7) 0.0260(7) 0.0371(8) 0.0124(6) 0.0106(6) -0.0036(5)
C41 0.0128(4) 0.0130(4) 0.0171(4) -0.0010(3) 0.0011(3) -0.0033(3)
C42 0.0178(4) 0.0140(4) 0.0139(4) -0.0011(3) 0.0010(3) -0.0009(4)
C43 0.0222(5) 0.0152(5) 0.0136(4) 0.0010(3) 0.0037(4) 0.0004(4)
C44 0.0391(7) 0.0237(6) 0.0176(5) -0.0024(4) 0.0076(5) 0.0071(5)
C45 0.0203(5) 0.0201(5) 0.0257(6) -0.0004(4) -0.0061(4) -0.0058(4)

loop_
_atom_type_symbol
_atom_type_description
_atom_type_scat_dispersion_real
_atom_type_scat_dispersion_imag
_atom_type_scat_source
C C 0.0033 0.0016 'International Tables Vol C Tables 4.2.6.8 and 6.1.1.4'
H H 0.0000 0.0000 'International Tables Vol C Tables 4.2.6.8 and 6.1.1.4'
N N 0.0061 0.0033 'International Tables Vol C Tables 4.2.6.8 and 6.1.1.4'
O O 0.0106 0.0060 'International Tables Vol C Tables 4.2.6.8 and 6.1.1.4'
Ti Ti 0.2776 0.4457 'International Tables Vol C Tables 4.2.6.8 and 6.1.1.4'

loop_
_geom_angle_atom_site_label_1
_geom_angle_atom_site_label_2
_geom_angle_atom_site_label_3
_geom_angle
_geom_angle_site_symmetry_1
_geom_angle_site_symmetry_3
_geom_angle_publ_flag
O6 Ti O5 89.66(4) . . ?
O6 Ti O4 89.59(4) . . ?
O5 Ti O4 97.30(3) . . ?
O6 Ti O2 103.32(4) . . ?
O5 Ti O2 89.39(3) . . ?
O4 Ti O2 165.53(3) . . ?
O6 Ti O1 100.71(4) . . ?
O5 Ti O1 168.21(3) . . ?
O4 Ti O1 88.43(3) . . ?
O2 Ti O1 82.83(3) . . ?
O6 Ti O3 165.94(4) . . ?
O5 Ti O3 88.66(3) . . ?
O4 Ti O3 76.78(3) . . ?
O2 Ti O3 90.62(3) . . ?
O1 Ti O3 82.61(3) . . ?
C2 O1 Ti 127.66(7) . . ?
C4 O2 Ti 131.54(7) . . ?
C6 O3 Ti 113.44(7) . . ?
N O4 Ti 115.00(6) . . ?
C41 O5 Ti 134.06(7) . . ?
C43 O6 Ti 126.57(7) . . ?
C6 N O4 115.05(9) . . ?
C6 N C7 130.90(10) . . ?
O4 N C7 114.05(9) . . ?
C12 C1 C2 114.53(9) . . ?
C12 C1 H1A 111.8(10) . . ?
C2 C1 H1A 107.9(10) . . ?
C12 C1 H1B 108.1(11) . . ?
C2 C1 H1B 107.7(11) . . ?
H1A C1 H1B 106.5(14) . . ?
O1 C2 C3 124.14(10) . . ?
O1 C2 C1 116.38(9) . . ?
C3 C2 C1 119.40(9) . . ?
C2 C3 C4 121.94(10) . . ?
C2 C3 H3 120.2(11) . . ?
C4 C3 H3 117.8(11) . . ?
O2 C4 C3 122.50(10) . . ?
O2 C4 C31 115.46(9) . . ?
C3 C4 C31 122.03(10) . . ?
C6 C5 C22 112.94(8) . . ?
C6 C5 H5A 108.8(10) . . ?
C22 C5 H5A 111.7(10) . . ?
C6 C5 H5B 105.7(10) . . ?
C22 C5 H5B 110.9(10) . . ?
H5A C5 H5B 106.4(14) . . ?
O3 C6 N 117.16(9) . . ?
O3 C6 C5 121.05(10) . . ?
N C6 C5 121.79(9) . . ?
N C7 H7A 109.0(14) . . ?
N C7 H7B 107.5(13) . . ?
H7A C7 H7B 109.0(19) . . ?
N C7 H7C 111.4(12) . . ?
H7A C7 H7C 105.1(18) . . ?
H7B C7 H7C 114.7(18) . . ?
C16 C11 C12 118.96(10) . . ?
C16 C11 C21 117.68(10) . . ?
C12 C11 C21 123.16(9) . . ?
C13 C12 C11 118.57(10) . . ?
C13 C12 C1 119.00(10) . . ?
C11 C12 C1 122.42(9) . . ?
C14 C13 C12 121.95(11) . . ?
C14 C13 H13 119.5(11) . . ?
C12 C13 H13 118.6(11) . . ?
C13 C14 C15 119.28(11) . . ?
C13 C14 H14 119.7(12) . . ?
C15 C14 H14 121.0(12) . . ?
C14 C15 C16 120.09(11) . . ?
C14 C15 H15 120.9(14) . . ?
C16 C15 H15 119.0(14) . . ?
C15 C16 C11 121.12(11) . . ?
C15 C16 H16 115.5(12) . . ?
C11 C16 H16 123.3(12) . . ?
C26 C21 C22 118.92(10) . . ?
C26 C21 C11 117.69(9) . . ?
C22 C21 C11 123.09(9) . . ?
C23 C22 C21 118.93(10) . . ?
C23 C22 C5 118.35(10) . . ?
C21 C22 C5 122.65(10) . . ?
C24 C23 C22 121.40(11) . . ?
C24 C23 H23 119.3(12) . . ?
C22 C23 H23 119.3(12) . . ?
C23 C24 C25 119.99(11) . . ?
C23 C24 H24 119.0(12) . . ?
C25 C24 H24 121.0(12) . . ?
C24 C25 C26 119.33(11) . . ?
C24 C25 H25 120.6(11) . . ?
C26 C25 H25 120.0(11) . . ?
C25 C26 C21 121.40(10) . . ?
C25 C26 H26 118.9(10) . . ?
C21 C26 H26 119.7(10) . . ?
C36 C31 C32 118.83(10) . . ?
C36 C31 C4 122.51(10) . . ?
C32 C31 C4 118.63(9) . . ?
C33 C32 C31 120.41(10) . . ?
C33 C32 H32 121.0(11) . . ?
C31 C32 H32 118.6(11) . . ?
C32 C33 C34 120.89(11) . . ?
C32 C33 H33 121.9(11) . . ?
C34 C33 H33 117.2(11) . . ?
C35 C34 C33 118.63(11) . . ?
C35 C34 C37 121.32(12) . . ?
C33 C34 C37 120.03(12) . . ?
C34 C35 C36 120.89(11) . . ?
C34 C35 H35 118.0(12) . . ?
C36 C35 H35 121.0(12) . . ?
C35 C36 C31 120.26(11) . . ?
C35 C36 H36 118.9(10) . . ?
C31 C36 H36 120.8(10) . . ?
C34 C37 H37A 109.0(16) . . ?
C34 C37 H37B 115.1(18) . . ?
H37A C37 H37B 114(2) . . ?
C34 C37 H37C 105.3(17) . . ?
H37A C37 H37C 102(2) . . ?
H37B C37 H37C 110(2) . . ?
O7 C41 O5 121.18(10) . . ?
O7 C41 C42 121.51(10) . . ?
O5 C41 C42 117.25(9) . . ?
C44 C42 C45 110.59(10) . . ?
C44 C42 C41 110.25(10) . . ?
C45 C42 C41 105.65(9) . . ?
C44 C42 C43 107.49(9) . . ?
C45 C42 C43 110.64(10) . . ?
C41 C42 C43 112.26(9) . . ?
O6 C43 C42 112.30(9) . . ?
O6 C43 H43A 109.2(10) . . ?
C42 C43 H43A 110.9(10) . . ?
O6 C43 H43B 107.2(10) . . ?
C42 C43 H43B 109.7(11) . . ?
H43A C43 H43B 107.4(14) . . ?
C42 C44 H44A 109.5(13) . . ?
C42 C44 H44B 106.7(11) . . ?
H44A C44 H44B 107.9(17) . . ?
C42 C44 H44C 109.5(12) . . ?
H44A C44 H44C 109.1(18) . . ?
H44B C44 H44C 114.2(16) . . ?
C42 C45 H45A 110.9(12) . . ?
C42 C45 H45B 107.4(12) . . ?
H45A C45 H45B 107.8(17) . . ?
C42 C45 H45C 111.9(13) . . ?
H45A C45 H45C 109.6(17) . . ?
H45B C45 H45C 109.1(18) . . ?

loop_
_geom_bond_atom_site_label_1
_geom_bond_atom_site_label_2
_geom_bond_distance
_geom_bond_site_symmetry_2
_geom_bond_publ_flag
Ti O6 1.7896(8) . ?
Ti O5 1.9292(8) . ?
Ti O4 1.9352(8) . ?
Ti O2 1.9698(8) . ?
Ti O1 2.0201(8) . ?
Ti O3 2.0568(8) . ?
O1 C2 1.2750(13) . ?
O2 C4 1.2860(13) . ?
O3 C6 1.2724(12) . ?
O4 N 1.3711(12) . ?
O5 C41 1.3094(13) . ?
O6 C43 1.4210(13) . ?
O7 C41 1.2183(14) . ?
N C6 1.3170(14) . ?
N C7 1.4498(14) . ?
C1 C12 1.5113(15) . ?
C1 C2 1.5124(15) . ?
C1 H1A 0.986(16) . ?
C1 H1B 0.985(18) . ?
C2 C3 1.3970(15) . ?
C3 C4 1.3947(15) . ?
C3 H3 0.929(17) . ?
C4 C31 1.4781(15) . ?
C5 C6 1.4925(15) . ?
C5 C22 1.5109(15) . ?
C5 H5A 0.968(17) . ?
C5 H5B 0.966(17) . ?
C7 H7A 0.90(2) . ?
C7 H7B 0.92(2) . ?
C7 H7C 0.927(19) . ?
C11 C16 1.3995(15) . ?
C11 C12 1.4046(15) . ?
C11 C21 1.4932(15) . ?
C12 C13 1.4019(15) . ?
C13 C14 1.3800(18) . ?
C13 H13 0.927(17) . ?
C14 C15 1.381(2) . ?
C14 H14 0.94(2) . ?
C15 C16 1.3888(17) . ?
C15 H15 0.92(2) . ?
C16 H16 0.93(2) . ?
C21 C26 1.3961(14) . ?
C21 C22 1.4068(15) . ?
C22 C23 1.3922(15) . ?
C23 C24 1.3834(16) . ?
C23 H23 0.95(2) . ?
C24 C25 1.3835(17) . ?
C24 H24 0.96(2) . ?
C25 C26 1.3887(16) . ?
C25 H25 0.983(19) . ?
C26 H26 0.974(17) . ?
C31 C36 1.3950(15) . ?
C31 C32 1.3996(16) . ?
C32 C33 1.3861(16) . ?
C32 H32 0.960(18) . ?
C33 C34 1.3941(17) . ?
C33 H33 0.934(18) . ?
C34 C35 1.3908(17) . ?
C34 C37 1.5032(18) . ?
C35 C36 1.3933(16) . ?
C35 H35 0.894(18) . ?
C36 H36 0.948(17) . ?
C37 H37A 0.94(3) . ?
C37 H37B 0.94(3) . ?
C37 H37C 0.89(3) . ?
C41 C42 1.5302(15) . ?
C42 C44 1.5270(16) . ?
C42 C45 1.5291(16) . ?
C42 C43 1.5314(16) . ?
C43 H43A 1.000(18) . ?
C43 H43B 0.993(18) . ?
C44 H44A 0.95(2) . ?
C44 H44B 1.003(19) . ?
C44 H44C 0.94(2) . ?
C45 H45A 0.95(2) . ?
C45 H45B 0.93(2) . ?
C45 H45C 0.93(2) . ?
